data_2202723
loop_
_publ_author_name
'M\"uller, Thomas'
'Schrecke, Britta'
'Bolte, Michael'

_publ_section_title
;
 1,4-Bis(2,4,6-trimethylphenyl)-1,4-diazabuta-1,3-diene
;
_journal_issue 11
_journal_name_full 'Acta Crystallographica Section E'
_journal_page_first o1820
_journal_page_last o1821
_journal_paper_doi 10.1107/S1600536803024085
_journal_volume 59
_journal_year 2003
_chemical_formula_iupac 'C20 H24 N2'
_chemical_formula_moiety 'C20 H24 N2'
_chemical_formula_sum 'C20 H24 N2'
_chemical_formula_weight 292.41
_chemical_name_systematic ?
_space_group_IT_number 14
_symmetry_cell_setting monoclinic
_symmetry_space_group_name_Hall '-P 2ybc'
_symmetry_space_group_name_H-M 'P 1 21/c 1'
_atom_sites_solution_hydrogens geom
_atom_sites_solution_primary direct
_atom_sites_solution_secondary difmap
_audit_creation_method SHELXL-97
_cell_angle_alpha 90.00
_cell_angle_beta 108.650(10)
_cell_angle_gamma 90.00
_cell_formula_units_Z 2
_cell_length_a 13.4860(10)
_cell_length_b 4.4030(10)
_cell_length_c 15.4350(10)
_cell_measurement_reflns_used 4522
_cell_measurement_temperature 173
_cell_measurement_theta_max 25
_cell_measurement_theta_min 1
_cell_volume 868.4(2)
_computing_cell_refinement SMART
_computing_data_collection 'SMART (Siemens, 1995)'
_computing_data_reduction 'SAINT (Siemens, 1995)'
_computing_molecular_graphics 'XP in SHELXTL-Plus (Sheldrick, 1991)'
_computing_publication_material 'PLATON (Spek, 1990)'
_computing_structure_refinement 'SHELXL97 (Sheldrick, 1997)'
_computing_structure_solution 'SHELXS97 (Sheldrick, 1990)'
_diffrn_ambient_temperature 173(2)
_diffrn_measured_fraction_theta_full 1.000
_diffrn_measured_fraction_theta_max 1.000
_diffrn_measurement_device_type 'Siemens CCD three-circle'
_diffrn_measurement_method \w
_diffrn_radiation_monochromator graphite
_diffrn_radiation_source 'fine-focus sealed tube'
_diffrn_radiation_type MoK\a
_diffrn_radiation_wavelength 0.71073
_diffrn_reflns_av_R_equivalents 0.0441
_diffrn_reflns_av_sigmaI/netI 0.0269
_diffrn_reflns_limit_h_max 16
_diffrn_reflns_limit_h_min -16
_diffrn_reflns_limit_k_max 5
_diffrn_reflns_limit_k_min -5
_diffrn_reflns_limit_l_max 18
_diffrn_reflns_limit_l_min -18
_diffrn_reflns_number 11184
_diffrn_reflns_theta_full 25.35
_diffrn_reflns_theta_max 25.35
_diffrn_reflns_theta_min 1.59
_diffrn_standards_decay_% 0
_diffrn_standards_interval_time 1200
_diffrn_standards_number 123
_exptl_absorpt_coefficient_mu 0.065
_exptl_absorpt_correction_type none
_exptl_crystal_colour 'orange yellow'
_exptl_crystal_density_diffrn 1.118
_exptl_crystal_density_method 'not measured'
_exptl_crystal_description block
_exptl_crystal_F_000 316
_exptl_crystal_size_max 0.32
_exptl_crystal_size_mid 0.30
_exptl_crystal_size_min 0.28
_refine_diff_density_max 0.143
_refine_diff_density_min -0.195
_refine_ls_extinction_method none
_refine_ls_goodness_of_fit_ref 1.045
_refine_ls_hydrogen_treatment constr
_refine_ls_matrix_type full
_refine_ls_number_parameters 104
_refine_ls_number_reflns 1597
_refine_ls_number_restraints 0
_refine_ls_restrained_S_all 1.045
_refine_ls_R_factor_all 0.0709
_refine_ls_R_factor_gt 0.0473
_refine_ls_shift/su_max 0.000
_refine_ls_shift/su_mean 0.000
_refine_ls_structure_factor_coef Fsqd
_refine_ls_weighting_details 'calc w = 1/[\s^2^(Fo^2^)+(0.0577P)^2^+0.3320P] where P = (Fo^2^+2Fc^2^)/3'
_refine_ls_weighting_scheme calc
_refine_ls_wR_factor_gt 0.1096
_refine_ls_wR_factor_ref 0.1249
_reflns_number_gt 1167
_reflns_number_total 1597
_reflns_threshold_expression I>2\s(I)
_cod_data_source_file lh6130.cif
_cod_data_source_block I
_cod_depositor_comments
;
The following automatic conversions were performed:
'_symmetry_cell_setting' value 'Monoclinic' changed to 'monoclinic'
according to '/home/saulius/struct/CIF-dictionaries/cif_core.dic'
dictionary named 'cif_core.dic' version 2.4.1 from 2010-06-29.

Automatic conversion script
Id: cif_fix_enum 1527 2010-12-29 10:47:43Z saulius 

The following automatic conversions were performed:

'_symmetry_cell_setting' value 'Monoclinic' changed to 'monoclinic'
according to /home/saulius/struct/CIF-dictionaries/cif_core.dic
dictionary named 'cif_core.dic' version 2.4.1 from 2010-06-29.

Automatic conversion script
Id: cif_fix_values 1715 2011-07-08 13:25:40Z adriana 
;
_cod_original_sg_symbol_H-M 'P 21/c'
_cod_database_code 2202723
_cod_database_fobs_code 2202723

loop_
_symmetry_equiv_pos_as_xyz
'x, y, z'
'-x, y+1/2, -z+1/2'
'-x, -y, -z'
'x, -y-1/2, z-1/2'

loop_
_atom_site_label
_atom_site_fract_x
_atom_site_fract_y
_atom_site_fract_z
_atom_site_U_iso_or_equiv
_atom_site_adp_type
_atom_site_calc_flag
_atom_site_refinement_flags
_atom_site_occupancy
_atom_site_disorder_assembly
_atom_site_disorder_group
_atom_site_type_symbol
N1 0.10943(11) 0.6428(3) 0.58628(10) 0.0340(4) Uani d . 1 . . N
C1 0.04460(13) 0.4495(4) 0.53846(11) 0.0324(4) Uani d . 1 . . C
H1 0.0542 0.2394 0.5527 0.039 Uiso calc R 1 . . H
C11 0.19712(12) 0.5314(4) 0.65946(11) 0.0283(4) Uani d . 1 . . C
C12 0.20598(13) 0.6245(4) 0.74896(11) 0.0290(4) Uani d . 1 . . C
C13 0.29109(13) 0.5201(4) 0.82056(11) 0.0310(4) Uani d . 1 . . C
H13 0.2972 0.5787 0.8813 0.037 Uiso calc R 1 . . H
C14 0.36739(13) 0.3331(4) 0.80626(11) 0.0315(4) Uani d . 1 . . C
C15 0.35822(13) 0.2550(4) 0.71676(11) 0.0330(4) Uani d . 1 . . C
H15 0.4111 0.1331 0.7059 0.040 Uiso calc R 1 . . H
C16 0.27403(13) 0.3495(4) 0.64233(11) 0.0309(4) Uani d . 1 . . C
C121 0.12395(14) 0.8237(4) 0.76667(13) 0.0402(5) Uani d . 1 . . C
H12A 0.1463 0.8820 0.8313 0.060 Uiso calc R 1 . . H
H12B 0.0577 0.7124 0.7516 0.060 Uiso calc R 1 . . H
H12C 0.1144 1.0065 0.7287 0.060 Uiso calc R 1 . . H
C141 0.45753(14) 0.2138(5) 0.88530(12) 0.0418(5) Uani d . 1 . . C
H14A 0.4836 0.3758 0.9304 0.063 Uiso calc PR 0.64(2) . . H
H14B 0.5139 0.1455 0.8626 0.063 Uiso calc PR 0.64(2) . . H
H14C 0.4334 0.0430 0.9140 0.063 Uiso calc PR 0.64(2) . . H
H14D 0.4703 0.0004 0.8743 0.063 Uiso calc PR 0.36(2) . . H
H14E 0.4401 0.2307 0.9421 0.063 Uiso calc PR 0.36(2) . . H
H14F 0.5206 0.3332 0.8907 0.063 Uiso calc PR 0.36(2) . . H
C161 0.26935(15) 0.2573(5) 0.54641(12) 0.0420(5) Uani d . 1 . . C
H16A 0.2189 0.0915 0.5252 0.063 Uiso calc R 1 . . H
H16B 0.3387 0.1893 0.5468 0.063 Uiso calc R 1 . . H
H16C 0.2474 0.4316 0.5052 0.063 Uiso calc R 1 . . H

loop_
_atom_site_aniso_label
_atom_site_aniso_U_11
_atom_site_aniso_U_22
_atom_site_aniso_U_33
_atom_site_aniso_U_12
_atom_site_aniso_U_13
_atom_site_aniso_U_23
N1 0.0313(8) 0.0322(8) 0.0296(8) -0.0019(7) -0.0027(6) 0.0032(7)
C1 0.0321(9) 0.0278(9) 0.0303(9) -0.0013(8) 0.0000(8) 0.0029(8)
C11 0.0262(9) 0.0267(9) 0.0259(9) -0.0052(7) -0.0004(7) 0.0023(7)
C12 0.0277(9) 0.0268(9) 0.0304(9) -0.0068(7) 0.0063(7) 0.0002(7)
C13 0.0336(10) 0.0344(10) 0.0218(8) -0.0072(8) 0.0041(7) -0.0011(7)
C14 0.0280(9) 0.0362(10) 0.0245(9) -0.0054(8) 0.0001(7) 0.0035(8)
C15 0.0269(9) 0.0391(11) 0.0308(10) 0.0015(8) 0.0061(8) 0.0009(8)
C16 0.0297(9) 0.0350(10) 0.0235(9) -0.0046(8) 0.0022(7) 0.0000(8)
C121 0.0381(10) 0.0403(11) 0.0414(11) -0.0011(9) 0.0114(9) -0.0028(9)
C141 0.0351(10) 0.0532(12) 0.0287(10) -0.0005(9) -0.0018(8) 0.0040(9)
C161 0.0397(11) 0.0560(13) 0.0259(10) 0.0029(9) 0.0045(8) -0.0028(9)

loop_
_atom_type_symbol
_atom_type_description
_atom_type_scat_dispersion_real
_atom_type_scat_dispersion_imag
_atom_type_scat_source
C C 0.0033 0.0016 'International Tables Vol C Tables 4.2.6.8 and 6.1.1.4'
H H 0.0000 0.0000 'International Tables Vol C Tables 4.2.6.8 and 6.1.1.4'
N N 0.0061 0.0033 'International Tables Vol C Tables 4.2.6.8 and 6.1.1.4'

loop_
_geom_angle_atom_site_label_1
_geom_angle_atom_site_label_2
_geom_angle_atom_site_label_3
_geom_angle_site_symmetry_1
_geom_angle_site_symmetry_3
_geom_angle
_geom_angle_publ_flag
C1 N1 C11 . . 117.88(15) y
N1 C1 C1 . 3_566 120.1(2) y
N1 C1 H1 . . 120.0 ?
C1 C1 H1 3_566 . 120.0 ?
C16 C11 C12 . . 121.04(15) ?
C16 C11 N1 . . 121.35(15) ?
C12 C11 N1 . . 117.54(16) ?
C13 C12 C11 . . 118.17(16) ?
C13 C12 C121 . . 121.06(16) ?
C11 C12 C121 . . 120.75(15) ?
C14 C13 C12 . . 122.26(16) ?
C14 C13 H13 . . 118.9 ?
C12 C13 H13 . . 118.9 ?
C13 C14 C15 . . 117.99(15) ?
C13 C14 C141 . . 121.47(16) ?
C15 C14 C141 . . 120.54(17) ?
C14 C15 C16 . . 122.32(17) ?
C14 C15 H15 . . 118.8 ?
C16 C15 H15 . . 118.8 ?
C15 C16 C11 . . 118.14(15) ?
C15 C16 C161 . . 119.52(16) ?
C11 C16 C161 . . 122.34(15) ?
C12 C121 H12A . . 109.5 ?
C12 C121 H12B . . 109.5 ?
H12A C121 H12B . . 109.5 ?
C12 C121 H12C . . 109.5 ?
H12A C121 H12C . . 109.5 ?
H12B C121 H12C . . 109.5 ?
C14 C141 H14A . . 109.5 ?
C14 C141 H14B . . 109.5 ?
H14A C141 H14B . . 109.5 ?
C14 C141 H14C . . 109.5 ?
H14A C141 H14C . . 109.5 ?
H14B C141 H14C . . 109.5 ?
C14 C141 H14D . . 109.5 ?
H14A C141 H14D . . 141.1 ?
H14B C141 H14D . . 56.3 ?
H14C C141 H14D . . 56.3 ?
C14 C141 H14E . . 109.5 ?
H14A C141 H14E . . 56.3 ?
H14B C141 H14E . . 141.1 ?
H14C C141 H14E . . 56.3 ?
H14D C141 H14E . . 109.5 ?
C14 C141 H14F . . 109.5 ?
H14A C141 H14F . . 56.3 ?
H14B C141 H14F . . 56.3 ?
H14C C141 H14F . . 141.1 ?
H14D C141 H14F . . 109.5 ?
H14E C141 H14F . . 109.5 ?
C16 C161 H16A . . 109.5 ?
C16 C161 H16B . . 109.5 ?
H16A C161 H16B . . 109.5 ?
C16 C161 H16C . . 109.5 ?
H16A C161 H16C . . 109.5 ?
H16B C161 H16C . . 109.5 ?

loop_
_geom_bond_atom_site_label_1
_geom_bond_atom_site_label_2
_geom_bond_site_symmetry_2
_geom_bond_distance
_geom_bond_publ_flag
N1 C1 . 1.273(2) y
N1 C11 . 1.436(2) y
C1 C1 3_566 1.463(3) y
C1 H1 . 0.9500 ?
C11 C16 . 1.401(2) ?
C11 C12 . 1.409(2) ?
C12 C13 . 1.392(2) ?
C12 C121 . 1.504(2) ?
C13 C14 . 1.389(3) ?
C13 H13 . 0.9500 ?
C14 C15 . 1.390(2) ?
C14 C141 . 1.514(2) ?
C15 C16 . 1.396(2) ?
C15 H15 . 0.9500 ?
C16 C161 . 1.517(2) ?
C121 H12A . 0.9800 ?
C121 H12B . 0.9800 ?
C121 H12C . 0.9800 ?
C141 H14A . 0.9800 ?
C141 H14B . 0.9800 ?
C141 H14C . 0.9800 ?
C141 H14D . 0.9800 ?
C141 H14E . 0.9800 ?
C141 H14F . 0.9800 ?
C161 H16A . 0.9800 ?
C161 H16B . 0.9800 ?
C161 H16C . 0.9800 ?

loop_
_geom_torsion_atom_site_label_1
_geom_torsion_atom_site_label_2
_geom_torsion_atom_site_label_3
_geom_torsion_atom_site_label_4
_geom_torsion_site_symmetry_4
_geom_torsion
C11 N1 C1 C1 3_566 -178.4(2)
C1 N1 C11 C16 . 64.7(2)
C1 N1 C11 C12 . -118.49(18)
C16 C11 C12 C13 . -2.7(2)
N1 C11 C12 C13 . -179.49(14)
C16 C11 C12 C121 . 179.04(16)
N1 C11 C12 C121 . 2.2(2)
C11 C12 C13 C14 . 1.0(3)
C121 C12 C13 C14 . 179.29(16)
C12 C13 C14 C15 . 1.3(3)
C12 C13 C14 C141 . -178.02(17)
C13 C14 C15 C16 . -2.1(3)
C141 C14 C15 C16 . 177.21(17)
C14 C15 C16 C11 . 0.5(3)
C14 C15 C16 C161 . 179.65(17)
C12 C11 C16 C15 . 1.9(2)
N1 C11 C16 C15 . 178.61(16)
C12 C11 C16 C161 . -177.15(17)
N1 C11 C16 C161 . -0.5(3)
